data_4513847
loop_
_publ_author_name
'Rodr\'iguez, Elsa'
'Grayson, Matthew N.'
'Asensio, Amparo'
'Barrio, Pablo'
'Houk, K. N.'
'Fustero, Santos'

_publ_section_title
;
 Chiral Br\/onsted Acid-Catalyzed Asymmetric Allyl(propargyl)boration
 Reaction ofortho-Alkynyl Benzaldehydes: Synthetic Applications and
 Factors Governing the Enantioselectivity
;
_journal_issue 4
_journal_name_full 'ACS Catalysis'
_journal_page_first 2506
_journal_paper_doi 10.1021/acscatal.6b00209
_journal_volume 6
_journal_year 2016
_chemical_absolute_configuration ad
_chemical_compound_source 'synthesis as described'
_chemical_formula_moiety 'C18 H14 O1'
_chemical_formula_sum 'C18 H14 O'
_chemical_formula_weight 246.29
_chemical_name_systematic
;
 ?
;
_space_group_IT_number 4
_symmetry_cell_setting monoclinic
_symmetry_Int_Tables_number 4
_symmetry_space_group_name_Hall 'P 2yb'
_symmetry_space_group_name_H-M 'P 1 21 1'
_atom_sites_solution_hydrogens geom
_atom_sites_solution_primary direct
_atom_sites_solution_secondary difmap
_audit_creation_date 2014-10-17T13:44:58-00:00
_audit_creation_method 'WinGX routine CIF_UPDATE'
_cell_angle_alpha 90
_cell_angle_beta 97.605(2)
_cell_angle_gamma 90
_cell_formula_units_Z 2
_cell_length_a 10.5044(2)
_cell_length_b 4.77080(10)
_cell_length_c 13.7318(3)
_cell_measurement_reflns_used 8686
_cell_measurement_temperature 100(2)
_cell_measurement_theta_max 76.064
_cell_measurement_theta_min 3.186
_cell_measurement_wavelength 1.54184
_cell_volume 682.11(2)
_computing_cell_refinement 'CrysAlis Pro (Oxford Diffraction Ltd., 2011)'
_computing_data_collection 'CrysAlis Pro (Oxford Diffraction Ltd., 2011)'
_computing_data_reduction 'CrysAlis Pro (Oxford Diffraction Ltd., 2011)'
_computing_molecular_graphics 'Diamond v.3.2f (Crystal Impact GbR, 2008)'
_computing_publication_material 'WinGX publication routines (Farrugia, 1999)'
_computing_structure_refinement 'SHELXL-97 (Sheldrick, 2008)'
_computing_structure_solution 'OLEX2 (Dolomanov et al, 2009)'
_diffrn_ambient_temperature 100(2)
_diffrn_detector 'CCD plate'
_diffrn_detector_area_resol_mean 5.2012
_diffrn_detector_type Atlas
_diffrn_measured_fraction_theta_full 1
_diffrn_measured_fraction_theta_max 1
_diffrn_measurement_details
;
  1 omega  -40.00  -12.00   1.0000    3.0000
omega____ theta____ kappa____ phi______ frames
    -      -40.8256  -77.0000 -120.0000 28

  2 omega -115.00  -27.00   1.0000    3.0000
omega____ theta____ kappa____ phi______ frames
    -      -40.8256  -57.0000 -150.0000 88

  3 omega -113.00  -87.00   1.0000    3.0000
omega____ theta____ kappa____ phi______ frames
    -      -40.8256  -57.0000  -60.0000 26

  4 omega  -57.00  -11.00   1.0000    3.0000
omega____ theta____ kappa____ phi______ frames
    -      -40.8256  -57.0000  -60.0000 46

  5 omega  -74.00   38.00   1.0000    3.0000
omega____ theta____ kappa____ phi______ frames
    -      -40.8256   77.0000  150.0000 112

  6 omega  -80.00  -51.00   1.0000   10.0000
omega____ theta____ kappa____ phi______ frames
    -      -83.0000  -71.0000 -177.2698 29

  7 omega  -77.00  -50.00   1.0000   10.0000
omega____ theta____ kappa____ phi______ frames
    -      -83.0000  -76.0000  -67.0624 27

  8 omega  -80.00  -53.00   1.0000   10.0000
omega____ theta____ kappa____ phi______ frames
    -      -83.0000  -61.0000  -60.0000 27

  9 omega  -74.00  -49.00   1.0000   10.0000
omega____ theta____ kappa____ phi______ frames
    -      -83.0000  -77.0000  -60.0000 25

 10 omega  -76.00  -51.00   1.0000   10.0000
omega____ theta____ kappa____ phi______ frames
    -      -83.0000  -70.0000  -91.4588 25

 11 omega  -85.00  -51.00   1.0000   10.0000
omega____ theta____ kappa____ phi______ frames
    -      -83.0000  -68.0000 -144.2917 34

 12 omega  -74.00  -49.00   1.0000   10.0000
omega____ theta____ kappa____ phi______ frames
    -      -83.0000  -77.0000 -150.0000 25

 13 omega -161.00 -134.00   1.0000   10.0000
omega____ theta____ kappa____ phi______ frames
    -      -83.0000 -111.0000 -180.0000 27

 14 omega  -78.00  -50.00   1.0000   10.0000
omega____ theta____ kappa____ phi______ frames
    -      -83.0000  -73.0000 -120.3591 28

 15 omega  -77.00  -51.00   1.0000   10.0000
omega____ theta____ kappa____ phi______ frames
    -      -83.0000  -77.0000  -90.0000 26

 16 omega -123.00  -95.00   1.0000   10.0000
omega____ theta____ kappa____ phi______ frames
    -      -83.0000  -70.0000  -91.4588 28

 17 omega  -78.00  -50.00   1.0000   10.0000
omega____ theta____ kappa____ phi______ frames
    -      -83.0000  -77.0000 -180.0000 28

 18 omega  -71.00  -20.00   1.0000   10.0000
omega____ theta____ kappa____ phi______ frames
    -      -83.0000   45.0000  -60.0000 51

 19 omega  -76.00  -51.00   1.0000   10.0000
omega____ theta____ kappa____ phi______ frames
    -      -83.0000  -71.0000 -107.6376 25

 20 omega  -89.00  -54.00   1.0000   10.0000
omega____ theta____ kappa____ phi______ frames
    -      -83.0000  -57.0000 -173.8605 35

 21 omega  -74.00  -49.00   1.0000   10.0000
omega____ theta____ kappa____ phi______ frames
    -      -83.0000  -77.0000 -120.0000 25

 22 omega   36.00   63.00   1.0000   10.0000
omega____ theta____ kappa____ phi______ frames
    -      113.0000  -30.0000 -180.0000 27

 23 omega   86.00  112.00   1.0000   10.0000
omega____ theta____ kappa____ phi______ frames
    -      113.0000   77.0000  -30.0000 26

 24 omega  114.00  143.00   1.0000   10.0000
omega____ theta____ kappa____ phi______ frames
    -      113.0000   77.0000 -120.0000 29

 25 omega   80.00  109.00   1.0000   10.0000
omega____ theta____ kappa____ phi______ frames
    -      113.0000   77.0000 -120.0000 29

 26 omega   39.00   69.00   1.0000   10.0000
omega____ theta____ kappa____ phi______ frames
    -      113.0000  -30.0000  150.0000 30

 27 omega  129.00  155.00   1.0000   10.0000
omega____ theta____ kappa____ phi______ frames
    -      113.0000   61.0000 -150.0000 26

 28 omega   85.00  111.00   1.0000   10.0000
omega____ theta____ kappa____ phi______ frames
    -      113.0000   61.0000 -150.0000 26

 29 omega  116.00  150.00   1.0000   10.0000
omega____ theta____ kappa____ phi______ frames
    -      113.0000   77.0000  -30.0000 34

 30 omega   36.00   64.00   1.0000   10.0000
omega____ theta____ kappa____ phi______ frames
    -      113.0000  -30.0000   60.0000 28

 31 omega   46.00   77.00   1.0000   10.0000
omega____ theta____ kappa____ phi______ frames
    -      113.0000  -45.0000   30.0000 31

 32 omega   84.00  154.00   1.0000   10.0000
omega____ theta____ kappa____ phi______ frames
    -      113.0000   77.0000  -90.0000 70

 33 omega  133.00  158.00   1.0000   10.0000
omega____ theta____ kappa____ phi______ frames
    -      113.0000   77.0000 -150.0000 25

 34 omega   30.00   95.00   1.0000   10.0000
omega____ theta____ kappa____ phi______ frames
    -      113.0000  -94.0000  -60.0000 65

 35 omega   79.00  116.00   1.0000   10.0000
omega____ theta____ kappa____ phi______ frames
    -      113.0000   77.0000 -150.0000 37

 36 omega   92.00  119.00   1.0000   10.0000
omega____ theta____ kappa____ phi______ frames
    -      113.0000   61.0000  -60.0000 27

 37 omega   75.00  125.00   1.0000   10.0000
omega____ theta____ kappa____ phi______ frames
    -      113.0000  -61.0000  150.0000 50

 38 omega  121.00  157.00   1.0000   10.0000
omega____ theta____ kappa____ phi______ frames
    -      113.0000   77.0000  -60.0000 36

 39 omega   80.00  118.00   1.0000   10.0000
omega____ theta____ kappa____ phi______ frames
    -      113.0000   77.0000  -60.0000 38

 40 omega   40.00   72.00   1.0000   10.0000
omega____ theta____ kappa____ phi______ frames
    -      113.0000  -61.0000  150.0000 32

 41 omega   39.00   64.00   1.0000   10.0000
omega____ theta____ kappa____ phi______ frames
    -      113.0000  -45.0000  -90.0000 25

 42 omega  125.00  156.00   1.0000   10.0000
omega____ theta____ kappa____ phi______ frames
    -      113.0000   61.0000 -180.0000 31

 43 omega   86.00  113.00   1.0000   10.0000
omega____ theta____ kappa____ phi______ frames
    -      113.0000   61.0000  -90.0000 27

 44 omega   85.00  113.00   1.0000   10.0000
omega____ theta____ kappa____ phi______ frames
    -      113.0000   61.0000 -120.0000 28

 45 omega   83.00  118.00   1.0000   10.0000
omega____ theta____ kappa____ phi______ frames
    -      113.0000   61.0000 -180.0000 35

 46 omega  -67.00  -18.00   1.0000    3.0000
omega____ theta____ kappa____ phi______ frames
    -      -40.8256  124.0000    3.0000 49

 47 omega   85.00  115.00   1.0000   10.0000
omega____ theta____ kappa____ phi______ frames
    -      113.0000 -111.0000   60.0000 30

 48 omega   71.00  104.00   1.0000   10.0000
omega____ theta____ kappa____ phi______ frames
    -      113.0000  -94.0000  150.0000 33

 49 omega   51.00  110.00   1.0000   10.0000
omega____ theta____ kappa____ phi______ frames
    -      113.0000  -77.0000  -30.0000 59

 50 omega   36.00   62.00   1.0000   10.0000
omega____ theta____ kappa____ phi______ frames
    -      113.0000  -30.0000    0.0000 26

 51 omega   38.00   64.00   1.0000   10.0000
omega____ theta____ kappa____ phi______ frames
    -      113.0000 -111.0000   60.0000 26

 52 omega   80.00  134.00   1.0000   10.0000
omega____ theta____ kappa____ phi______ frames
    -      113.0000  -61.0000   30.0000 54

 53 omega  119.00  146.00   1.0000   10.0000
omega____ theta____ kappa____ phi______ frames
    -      113.0000  111.0000  120.0000 27

 54 omega  -67.00   35.00   1.0000    3.0000
omega____ theta____ kappa____ phi______ frames
    -      -40.8256   37.0000    0.0000 102

 55 omega -115.00  -11.00   1.0000    3.0000
omega____ theta____ kappa____ phi______ frames
    -      -40.8256  -57.0000   60.0000 104

 56 omega -115.00  -11.00   1.0000    3.0000
omega____ theta____ kappa____ phi______ frames
    -      -40.8256  -57.0000    0.0000 104

 57 omega  -67.00   35.00   1.0000    3.0000
omega____ theta____ kappa____ phi______ frames
    -      -40.8256   37.0000  -90.0000 102

 58 omega  -98.00   -2.00   1.0000    3.0000
omega____ theta____ kappa____ phi______ frames
    -      -40.8256  125.0000  -30.0000 96

 59 omega -115.00  -11.00   1.0000    3.0000
omega____ theta____ kappa____ phi______ frames
    -      -40.8256  -57.0000  120.0000 104

 60 omega    7.00  120.00   1.0000    3.0000
omega____ theta____ kappa____ phi______ frames
    -       40.8256   77.0000  -60.0000 113

 61 omega   11.00  115.00   1.0000    3.0000
omega____ theta____ kappa____ phi______ frames
    -       40.8256   57.0000   90.0000 104

 62 omega -162.00  -49.00   1.0000   10.0000
omega____ theta____ kappa____ phi______ frames
    -      -83.0000  -77.0000   30.0000 113

 63 omega -162.00  -49.00   1.0000   10.0000
omega____ theta____ kappa____ phi______ frames
    -      -83.0000  -77.0000  120.0000 113

 64 omega   35.00  116.00   1.0000   10.0000
omega____ theta____ kappa____ phi______ frames
    -      113.0000 -111.0000 -180.0000 81

 65 omega   83.00  158.00   1.0000   10.0000
omega____ theta____ kappa____ phi______ frames
    -      113.0000   61.0000   60.0000 75

 66 omega   85.00  158.00   1.0000   10.0000
omega____ theta____ kappa____ phi______ frames
    -      113.0000   45.0000  150.0000 73

 67 omega   85.00  158.00   1.0000   10.0000
omega____ theta____ kappa____ phi______ frames
    -      113.0000   45.0000   30.0000 73

 68 omega   82.00  158.00   1.0000   10.0000
omega____ theta____ kappa____ phi______ frames
    -      113.0000   30.0000  120.0000 76

 69 omega   29.00   96.00   1.0000   10.0000
omega____ theta____ kappa____ phi______ frames
    -      113.0000  -94.0000    0.0000 67

;
_diffrn_measurement_device '\k-geometry diffractometer'
_diffrn_measurement_device_type 'Agilent SuperNova'
_diffrn_measurement_method '\w scans'
_diffrn_orient_matrix_UB_11 0.0704781
_diffrn_orient_matrix_UB_12 0.0161572
_diffrn_orient_matrix_UB_13 -0.091407
_diffrn_orient_matrix_UB_21 0.1265409
_diffrn_orient_matrix_UB_22 0.0664968
_diffrn_orient_matrix_UB_23 0.0661845
_diffrn_orient_matrix_UB_31 0.0301911
_diffrn_orient_matrix_UB_32 -0.3154448
_diffrn_orient_matrix_UB_33 0.0092073
_diffrn_radiation_monochromator 'Multilayer optics'
_diffrn_radiation_probe x-ray
_diffrn_radiation_source 'Nova (Cu) X-ray micro-source'
_diffrn_radiation_type CuK\a
_diffrn_radiation_wavelength 1.54184
_diffrn_reflns_av_R_equivalents 0.0323
_diffrn_reflns_av_unetI/netI 0.0199
_diffrn_reflns_limit_h_max 12
_diffrn_reflns_limit_h_min -12
_diffrn_reflns_limit_k_max 5
_diffrn_reflns_limit_k_min -5
_diffrn_reflns_limit_l_max 16
_diffrn_reflns_limit_l_min -16
_diffrn_reflns_number 13241
_diffrn_reflns_theta_full 72.45
_diffrn_reflns_theta_max 72.45
_diffrn_reflns_theta_min 3.25
_diffrn_source_current 0.8
_diffrn_source_power 0.04
_diffrn_source_voltage 50
_exptl_absorpt_coefficient_mu 0.566
_exptl_absorpt_correction_T_max 0.975
_exptl_absorpt_correction_T_min 0.89
_exptl_absorpt_correction_type analytical
_exptl_absorpt_process_details
;
        CrysAlisPro, Agilent Technologies,
        Version 1.171.36.24 (release 03-12-2012 CrysAlis171 .NET)
        (compiled Dec  3 2012,18:21:49)
Analytical numeric absorption correction using a multifaceted crystal
                        model based on expressions derived by R.C. Clark & J.S.
        (Clark, R. C. & Reid, J. S. (1995). Acta Cryst. A51, 887-897)
;
_exptl_crystal_colour colourless
_exptl_crystal_density_diffrn 1.199
_exptl_crystal_density_method 'not measured'
_exptl_crystal_description needle
_exptl_crystal_F_000 260
_exptl_crystal_size_max 0.3688
_exptl_crystal_size_mid 0.0631
_exptl_crystal_size_min 0.046
_refine_diff_density_max 0.157
_refine_diff_density_min -0.154
_refine_diff_density_rms 0.034
_refine_ls_abs_structure_details
;
The Friedel pair coverage of the experiment is almost complete (95%).
Analysis of the absolute structure using likelihood methods
(Hooft, Straver & Spek, 2008) was performed using PLATON (Spek, 2011).
 The results indicated that the absolute structure had been correctly
 assigned. The method calculated that the probability that the structure 
is inverted is smaller than 10-16. The absolute structure parameter y 
(Hooft, Straver & Spek, 2008) was calculated using PLATON (Spek,
2010). The resulting value was y=0.12(10), which together with Flack parameter 
value, indicate that the absolute structure has sureley been determined 
correctly.

Flack, H. D. (1983), Acta Cryst. A39, 876-881
Flack & G. Bernardinelli, Acta Cryst. 1999, A55, 908-915; 
H. D. Flack & G. Bernardinelli, J. Appl. Cryst. 2000, 33, 1143-1148.

R. W. W. Hooft, L. H. Straver & A. L. Spek, J. Appl. Cryst. 2008, 41, 96-103
A. L. Spek (2010) PLATON, Utrecht, The Netherlands; 
A. L. Spek, J. Appl. Cryst. 2003, 36, 7-13
A. L. Thompson & D. J. Watkin, Tetrahedron: Asymmetry 2009, 20, 712--717

;
_refine_ls_abs_structure_Flack 0.1(2)
_refine_ls_extinction_method none
_refine_ls_goodness_of_fit_ref 1.068
_refine_ls_hydrogen_treatment noref
_refine_ls_matrix_type full
_refine_ls_number_parameters 176
_refine_ls_number_reflns 2623
_refine_ls_number_restraints 11
_refine_ls_restrained_S_all 1.072
_refine_ls_R_factor_all 0.0323
_refine_ls_R_factor_gt 0.0309
_refine_ls_shift/su_max 0
_refine_ls_shift/su_mean 0
_refine_ls_structure_factor_coef Fsqd
_refine_ls_weighting_details 'calc w=1/[\s^2^(Fo^2^)+(0.0462P)^2^+0.0988P] where P=(Fo^2^+2Fc^2^)/3'
_refine_ls_weighting_scheme calc
_refine_ls_wR_factor_gt 0.0796
_refine_ls_wR_factor_ref 0.0807
_reflns_number_gt 2532
_reflns_number_total 2623
_reflns_threshold_expression >2\s(I)
_cod_data_source_file cs6b00209_si_002.cif
_cod_data_source_block a2014274_er1218_2
_cod_depositor_comments 'Adding full bibliography for 4513846--4513847.cif.'
_cod_database_code 4513847

loop_
_symmetry_equiv_pos_as_xyz
'x, y, z'
'-x, y+1/2, -z'

loop_
_atom_site_label
_atom_site_type_symbol
_atom_site_fract_x
_atom_site_fract_y
_atom_site_fract_z
_atom_site_U_iso_or_equiv
_atom_site_adp_type
_atom_site_occupancy
_atom_site_symmetry_multiplicity
_atom_site_calc_flag
_atom_site_refinement_flags
O1 O 1.00003(9) 0.2845(2) 0.04721(6) 0.0232(2) Uani 1 1 d .
C18 C 0.63423(16) 0.0929(4) -0.00278(12) 0.0368(4) Uani 1 1 d U
H18 H 0.5753 -0.0323 -0.0387 0.044 Uiso 1 1 calc R
C17 C 0.70808(13) 0.2498(3) 0.04221(10) 0.0272(3) Uani 1 1 d U
C16 C 0.79826(12) 0.4321(3) 0.10329(9) 0.0238(3) Uani 1 1 d U
H16A H 0.7623 0.4781 0.1644 0.029 Uiso 1 1 calc R
H16B H 0.8082 0.6095 0.0677 0.029 Uiso 1 1 calc R
C15 C 0.93125(11) 0.2958(3) 0.13004(8) 0.0196(3) Uani 1 1 d U
H15 H 0.9167 0.0981 0.1501 0.024 Uiso 1 1 calc R
C1 C 1.00559(12) 0.4419(3) 0.21775(9) 0.0200(3) Uani 1 1 d .
C2 C 1.10299(12) 0.6337(3) 0.20859(10) 0.0234(3) Uani 1 1 d .
H2 H 1.1257 0.6744 0.1454 0.028 Uiso 1 1 calc R
C3 C 1.16744(13) 0.7663(3) 0.29079(10) 0.0278(3) Uani 1 1 d .
H3 H 1.2325 0.9001 0.2834 0.033 Uiso 1 1 calc R
C4 C 1.13674(13) 0.7034(3) 0.38399(10) 0.0275(3) Uani 1 1 d .
H4 H 1.1819 0.7916 0.4403 0.033 Uiso 1 1 calc R
C5 C 1.04075(13) 0.5129(3) 0.39444(10) 0.0249(3) Uani 1 1 d .
H5 H 1.0201 0.4704 0.4581 0.03 Uiso 1 1 calc R
C6 C 0.97343(12) 0.3815(3) 0.31213(9) 0.0197(3) Uani 1 1 d U
C7 C 0.87243(13) 0.1879(3) 0.32336(9) 0.0215(3) Uani 1 1 d U
C8 C 0.78531(13) 0.0279(3) 0.32998(9) 0.0224(3) Uani 1 1 d U
C9 C 0.68315(12) -0.1641(3) 0.33886(10) 0.0224(3) Uani 1 1 d U
C10 C 0.67831(13) -0.3075(3) 0.42723(10) 0.0243(3) Uani 1 1 d .
H10 H 0.7423 -0.2738 0.4816 0.029 Uiso 1 1 calc R
C11 C 0.58112(13) -0.4979(3) 0.43601(11) 0.0268(3) Uani 1 1 d .
H11 H 0.5793 -0.5958 0.4961 0.032 Uiso 1 1 calc R
C12 C 0.48655(13) -0.5463(3) 0.35767(11) 0.0302(3) Uani 1 1 d .
H12 H 0.4199 -0.6772 0.3638 0.036 Uiso 1 1 calc R
C13 C 0.48944(14) -0.4025(4) 0.27007(11) 0.0326(3) Uani 1 1 d .
H13 H 0.424 -0.4343 0.2165 0.039 Uiso 1 1 calc R
C14 C 0.58686(13) -0.2132(4) 0.25994(10) 0.0278(3) Uani 1 1 d .
H14 H 0.5883 -0.1168 0.1996 0.033 Uiso 1 1 calc R
H1 H 1.000(2) 0.457(6) 0.0196(16) 0.056(6) Uiso 1 1 d .

loop_
_atom_site_aniso_label
_atom_site_aniso_U_11
_atom_site_aniso_U_22
_atom_site_aniso_U_33
_atom_site_aniso_U_23
_atom_site_aniso_U_13
_atom_site_aniso_U_12
O1 0.0326(5) 0.0209(5) 0.0178(4) -0.0007(4) 0.0102(3) 0.0012(4)
C18 0.0345(7) 0.0418(9) 0.0315(7) -0.0011(6) -0.0056(6) -0.0040(6)
C17 0.0273(6) 0.0314(8) 0.0225(6) 0.0024(5) 0.0010(5) 0.0022(5)
C16 0.0259(6) 0.0253(7) 0.0202(6) -0.0004(5) 0.0029(5) 0.0036(5)
C15 0.0236(5) 0.0207(6) 0.0155(5) -0.0004(5) 0.0064(4) 0.0010(5)
C1 0.0209(6) 0.0194(7) 0.0201(6) -0.0007(5) 0.0045(5) 0.0032(5)
C2 0.0239(6) 0.0232(7) 0.0237(6) 0.0011(5) 0.0059(5) 0.0009(5)
C3 0.0232(6) 0.0254(8) 0.0345(7) -0.0018(6) 0.0030(5) -0.0028(6)
C4 0.0281(7) 0.0279(8) 0.0249(6) -0.0064(6) -0.0022(5) 0.0013(6)
C5 0.0290(7) 0.0263(8) 0.0192(6) -0.0014(5) 0.0027(5) 0.0039(6)
C6 0.0223(6) 0.0181(7) 0.0187(6) -0.0002(5) 0.0026(5) 0.0043(4)
C7 0.0264(6) 0.0226(7) 0.0160(6) 0.0007(5) 0.0044(5) 0.0030(4)
C8 0.0265(6) 0.0217(7) 0.0196(6) 0.0004(5) 0.0059(5) 0.0034(4)
C9 0.0235(6) 0.0193(7) 0.0260(6) -0.0025(5) 0.0091(5) 0.0040(4)
C10 0.0248(6) 0.0236(7) 0.0251(6) 0.0015(5) 0.0054(5) 0.0035(5)
C11 0.0270(6) 0.0246(7) 0.0305(7) 0.0028(6) 0.0097(5) 0.0023(6)
C12 0.0261(7) 0.0290(8) 0.0377(8) -0.0044(7) 0.0125(6) -0.0038(6)
C13 0.0265(7) 0.0412(9) 0.0300(7) -0.0076(7) 0.0036(6) -0.0022(6)
C14 0.0272(7) 0.0327(8) 0.0242(6) -0.0004(6) 0.0064(5) 0.0037(6)

loop_
_atom_type_symbol
_atom_type_description
_atom_type_scat_dispersion_real
_atom_type_scat_dispersion_imag
_atom_type_scat_source
C C 0.0181 0.0091 'International Tables Vol C Tables 4.2.6.8 and 6.1.1.4'
H H 0 0 'International Tables Vol C Tables 4.2.6.8 and 6.1.1.4'
O O 0.0492 0.0322 'International Tables Vol C Tables 4.2.6.8 and 6.1.1.4'

loop_
_exptl_crystal_face_index_h
_exptl_crystal_face_index_k
_exptl_crystal_face_index_l
_exptl_crystal_face_perp_dist
1 -3 -1 0.1488
-1 0 -2 0.0183
-1 3 1 0.2061
1 0 2 0.0447
1 0 -1 0.0378
-1 0 1 0.0082

loop_
_geom_angle_atom_site_label_1
_geom_angle_atom_site_label_2
_geom_angle_atom_site_label_3
_geom_angle
C15 O1 H1 108.9(15)
C17 C18 H18 180
C18 C17 C16 176.28(16)
C17 C16 C15 112.54(12)
C17 C16 H16A 109.1
C15 C16 H16A 109.1
C17 C16 H16B 109.1
C15 C16 H16B 109.1
H16A C16 H16B 107.8
O1 C15 C1 112.88(10)
O1 C15 C16 111.39(10)
C1 C15 C16 110.55(11)
O1 C15 H15 107.2
C1 C15 H15 107.2
C16 C15 H15 107.2
C2 C1 C6 119.05(12)
C2 C1 C15 122.58(11)
C6 C1 C15 118.37(11)
C3 C2 C1 120.77(12)
C3 C2 H2 119.6
C1 C2 H2 119.6
C2 C3 C4 120.05(13)
C2 C3 H3 120
C4 C3 H3 120
C5 C4 C3 119.93(13)
C5 C4 H4 120
C3 C4 H4 120
C4 C5 C6 120.62(13)
C4 C5 H5 119.7
C6 C5 H5 119.7
C5 C6 C1 119.56(12)
C5 C6 C7 120.32(12)
C1 C6 C7 120.12(11)
C8 C7 C6 177.87(14)
C7 C8 C9 179.17(15)
C10 C9 C14 118.93(13)
C10 C9 C8 120.09(12)
C14 C9 C8 120.98(13)
C11 C10 C9 120.54(13)
C11 C10 H10 119.7
C9 C10 H10 119.7
C12 C11 C10 120.26(13)
C12 C11 H11 119.9
C10 C11 H11 119.9
C11 C12 C13 119.70(14)
C11 C12 H12 120.2
C13 C12 H12 120.2
C14 C13 C12 120.67(13)
C14 C13 H13 119.7
C12 C13 H13 119.7
C13 C14 C9 119.90(13)
C13 C14 H14 120.1
C9 C14 H14 120.1

loop_
_geom_bond_atom_site_label_1
_geom_bond_atom_site_label_2
_geom_bond_distance
O1 C15 1.4269(14)
O1 H1 0.91(3)
C18 C17 1.190(2)
C18 H18 0.95
C17 C16 1.4651(19)
C16 C15 1.5406(17)
C16 H16A 0.99
C16 H16B 0.99
C15 C1 1.5156(17)
C15 H15 1
C1 C2 1.3906(19)
C1 C6 1.4115(17)
C2 C3 1.3895(19)
C2 H2 0.95
C3 C4 1.393(2)
C3 H3 0.95
C4 C5 1.379(2)
C4 H4 0.95
C5 C6 1.3995(18)
C5 H5 0.95
C6 C7 1.4304(19)
C7 C8 1.2043(19)
C8 C9 1.4284(19)
C9 C10 1.3997(19)
C9 C14 1.4007(19)
C10 C11 1.384(2)
C10 H10 0.95
C11 C12 1.384(2)
C11 H11 0.95
C12 C13 1.388(2)
C12 H12 0.95
C13 C14 1.386(2)
C13 H13 0.95
C14 H14 0.95

loop_
_geom_torsion_atom_site_label_1
_geom_torsion_atom_site_label_2
_geom_torsion_atom_site_label_3
_geom_torsion_atom_site_label_4
_geom_torsion
C18 C17 C16 C15 74(2)
C17 C16 C15 O1 72.32(15)
C17 C16 C15 C1 -161.33(11)
O1 C15 C1 C2 23.33(18)
C16 C15 C1 C2 -102.18(14)
O1 C15 C1 C6 -157.21(11)
C16 C15 C1 C6 77.27(15)
C6 C1 C2 C3 -0.5(2)
C15 C1 C2 C3 178.97(13)
C1 C2 C3 C4 1.4(2)
C2 C3 C4 C5 -1.1(2)
C3 C4 C5 C6 -0.1(2)
C4 C5 C6 C1 0.96(19)
C4 C5 C6 C7 -178.88(12)
C2 C1 C6 C5 -0.69(18)
C15 C1 C6 C5 179.83(12)
C2 C1 C6 C7 179.15(12)
C15 C1 C6 C7 -0.32(18)
C5 C6 C7 C8 145(4)
C1 C6 C7 C8 -35(4)
C6 C7 C8 C9 163(8)
C7 C8 C9 C10 28(10)
C7 C8 C9 C14 -152(10)
C14 C9 C10 C11 1.0(2)
C8 C9 C10 C11 -178.77(12)
C9 C10 C11 C12 -0.8(2)
C10 C11 C12 C13 -0.1(2)
C11 C12 C13 C14 0.7(2)
C12 C13 C14 C9 -0.4(2)
C10 C9 C14 C13 -0.4(2)
C8 C9 C14 C13 179.38(13)
